data_4064998
loop_
_publ_author_name
'Fitzgerald, Emma C.'
'Ladjarafi, Abdelkader'
'Brown, Neil J.'
'Collison, David'
'Costuas, Karine'
'Edge, Ruth'
'Halet, Jean-Fran\,cois'
'Justaud, Fr\'ed\'eric'
'Low, Paul J.'
'Meghezzi, Hac\`ene'
'Roisnel, Thierry'
'Whiteley, Mark W.'
'Lapinte, Claude'

_publ_section_title
;
 Spectroscopic Evidence for Redox Isomerism in the
 1,4-Diethynylbenzene-Bridged Heterobimetallic Cation
 [{Fe(dppe)Cp*}(\m-C\\tb CC6H4C\\tb C){Mo(dppe)(\h-C7H7)}]PF6
;
_journal_issue 15
_journal_name_full Organometallics
_journal_page_first 4180
_journal_paper_doi 10.1021/om200488b
_journal_volume 30
_journal_year 2011
_chemical_compound_source 'synthesis as described'
_chemical_formula_moiety 'C79 H74 Fe Mo P4, 1.5(C6 H6)'
_chemical_formula_sum 'C88 H83 Fe Mo P4'
_chemical_formula_weight 1416.21
_chemical_name_systematic
;
 ?
;
_space_group_IT_number 61
_symmetry_cell_setting orthorhombic
_symmetry_Int_Tables_number 61
_symmetry_space_group_name_Hall '-P 2ac 2ab'
_symmetry_space_group_name_H-M 'P b c a'
_atom_sites_solution_hydrogens geom
_atom_sites_solution_primary direct
_atom_sites_solution_secondary difmap
_audit_conform_dict_location ftp://ftp.iucr.org/pub/cif_core.dic
_audit_conform_dict_name cif_core.dic
_audit_conform_dict_version 2.3
_audit_creation_date 2010-09-24T18:03:15-00:00
_audit_creation_method 'WinGX routine CIF_UPDATE'
_cell_angle_alpha 90
_cell_angle_beta 90
_cell_angle_gamma 90
_cell_formula_units_Z 8
_cell_length_a 19.477(2)
_cell_length_b 24.103(2)
_cell_length_c 31.649(4)
_cell_measurement_reflns_used 8113
_cell_measurement_temperature 100(2)
_cell_measurement_theta_max 26
_cell_measurement_theta_min 2.35
_cell_measurement_wavelength 0.71073
_cell_volume 14858(3)
_computing_cell_refinement 'Bruker SMART, 2006'
_computing_data_collection 'Bruker SMART, 2006'
_computing_data_reduction 'Bruker SAINT, 2006'
_computing_molecular_graphics 'Ortep-3 for Windows (Farrugia, 1997)'
_computing_publication_material
;
           WinGX publication routines (Farrugia, 1999),
           CRYSCAL (T. Roisnel, local program)
;
_computing_structure_refinement 'SHELXL-97 (Sheldrick, 1997)'
_computing_structure_solution 'SIR97 (Altomare et al., 1999))'
_diffrn_ambient_temperature 100(2)
_diffrn_detector 'CCD plate'
_diffrn_measured_fraction_theta_full 0.995
_diffrn_measured_fraction_theta_max 0.995
_diffrn_measurement_device_type 'APEXII, Bruker-AXS'
_diffrn_measurement_method 'CCD rotation images, thin slices'
_diffrn_radiation_monochromator graphite
_diffrn_radiation_probe x-ray
_diffrn_radiation_type MoK\a
_diffrn_radiation_wavelength 0.71073
_diffrn_reflns_av_R_equivalents 0.0747
_diffrn_reflns_av_unetI/netI 0.063
_diffrn_reflns_limit_h_max 25
_diffrn_reflns_limit_h_min -25
_diffrn_reflns_limit_k_max 27
_diffrn_reflns_limit_k_min -31
_diffrn_reflns_limit_l_max 41
_diffrn_reflns_limit_l_min -23
_diffrn_reflns_number 79719
_diffrn_reflns_theta_full 27.48
_diffrn_reflns_theta_max 27.48
_diffrn_reflns_theta_min 3.42
_exptl_absorpt_coefficient_mu 0.495
_exptl_absorpt_correction_T_max 0.849
_exptl_absorpt_correction_T_min 0.578
_exptl_absorpt_correction_type multi-scan
_exptl_absorpt_process_details
;
  [Sheldrick, G.M. (2002). SADABS Bruker AXS Inc., Madison, Wisconsin, USA]
;
_exptl_crystal_colour brown
_exptl_crystal_density_diffrn 1.266
_exptl_crystal_density_method 'not measured'
_exptl_crystal_description prism
_exptl_crystal_F_000 5912
_exptl_crystal_size_max 0.51
_exptl_crystal_size_mid 0.43
_exptl_crystal_size_min 0.33
_platon_squeeze_details
;
;
_refine_diff_density_max 2.232
_refine_diff_density_min -1.698
_refine_diff_density_rms 0.096
_refine_ls_extinction_method none
_refine_ls_goodness_of_fit_ref 1.093
_refine_ls_hydrogen_treatment constr
_refine_ls_matrix_type full
_refine_ls_number_parameters 834
_refine_ls_number_reflns 16954
_refine_ls_number_restraints 0
_refine_ls_restrained_S_all 1.093
_refine_ls_R_factor_all 0.1337
_refine_ls_R_factor_gt 0.0896
_refine_ls_shift/su_max 0.028
_refine_ls_shift/su_mean 0
_refine_ls_structure_factor_coef Fsqd
_refine_ls_weighting_details 'calc w=1/[\s^2^(Fo^2^)+(0.0677P)^2^+65.1397P] where P=(Fo^2^+2Fc^2^)/3'
_refine_ls_weighting_scheme calc
_refine_ls_wR_factor_gt 0.2164
_refine_ls_wR_factor_ref 0.245
_reflns_number_gt 11075
_reflns_number_total 16954
_reflns_threshold_expression >2sigma(I)
_cod_data_source_file om200488b_si_002.cif
_cod_data_source_block job2
_cod_database_code 4064998

loop_
_symmetry_equiv_pos_as_xyz
'x, y, z'
'-x+1/2, -y, z+1/2'
'x+1/2, -y+1/2, -z'
'-x, y+1/2, -z+1/2'
'-x, -y, -z'
'x-1/2, y, -z-1/2'
'-x-1/2, y-1/2, z'
'x, -y-1/2, z-1/2'

loop_
_atom_site_label
_atom_site_type_symbol
_atom_site_fract_x
_atom_site_fract_y
_atom_site_fract_z
_atom_site_U_iso_or_equiv
_atom_site_adp_type
_atom_site_occupancy
_atom_site_symmetry_multiplicity
_atom_site_calc_flag
_atom_site_refinement_flags
_atom_site_disorder_assembly
_atom_site_disorder_group
Fe1 Fe 0.79133(4) 0.51532(3) 0.80468(3) 0.0432(2) Uani 1 1 d . . .
P1 P 0.77562(8) 0.57276(6) 0.75064(5) 0.0424(3) Uani 1 1 d . . .
P2 P 0.67773(8) 0.51970(6) 0.81140(5) 0.0439(3) Uani 1 1 d . . .
C1 C 0.8175(4) 0.4897(3) 0.8653(2) 0.0680(19) Uani 1 1 d . . .
C2 C 0.8379(4) 0.5468(3) 0.8603(2) 0.0626(18) Uani 1 1 d . . .
C3 C 0.8864(4) 0.5486(3) 0.8257(2) 0.0672(19) Uani 1 1 d . . .
C4 C 0.8942(4) 0.4930(3) 0.8095(2) 0.0677(19) Uani 1 1 d . . .
C5 C 0.8537(4) 0.4561(3) 0.8343(2) 0.0647(18) Uani 1 1 d . . .
C6 C 0.7772(5) 0.4694(5) 0.9007(3) 0.099(3) Uani 1 1 d . . .
H6A H 0.7533 0.4353 0.8924 0.149 Uiso 1 1 calc R . .
H6B H 0.7435 0.4976 0.9089 0.149 Uiso 1 1 calc R . .
H6C H 0.8077 0.4616 0.9246 0.149 Uiso 1 1 calc R . .
C7 C 0.8228(6) 0.5916(4) 0.8895(3) 0.101(3) Uani 1 1 d . . .
H7A H 0.8346 0.6271 0.8764 0.151 Uiso 1 1 calc R . .
H7B H 0.8499 0.5867 0.9154 0.151 Uiso 1 1 calc R . .
H7C H 0.7738 0.5911 0.8966 0.151 Uiso 1 1 calc R . .
C8 C 0.9283(5) 0.5961(4) 0.8127(4) 0.103(3) Uani 1 1 d . . .
H8A H 0.9 0.6297 0.8127 0.155 Uiso 1 1 calc R . .
H8B H 0.9463 0.5896 0.7842 0.155 Uiso 1 1 calc R . .
H8C H 0.9665 0.6007 0.8325 0.155 Uiso 1 1 calc R . .
C9 C 0.9413(4) 0.4759(5) 0.7744(3) 0.103(3) Uani 1 1 d . . .
H9A H 0.9414 0.5046 0.7524 0.155 Uiso 1 1 calc R . .
H9B H 0.9254 0.4408 0.7623 0.155 Uiso 1 1 calc R . .
H9C H 0.988 0.4712 0.7854 0.155 Uiso 1 1 calc R . .
C10 C 0.8524(5) 0.3955(3) 0.8316(3) 0.090(3) Uani 1 1 d . . .
H10A H 0.8218 0.3808 0.8535 0.134 Uiso 1 1 calc R . .
H10B H 0.8988 0.3809 0.8359 0.134 Uiso 1 1 calc R . .
H10C H 0.8356 0.3843 0.8037 0.134 Uiso 1 1 calc R . .
C11 C 0.6886(3) 0.5601(3) 0.7278(2) 0.0536(15) Uani 1 1 d . . .
H11A H 0.6751 0.5911 0.7091 0.064 Uiso 1 1 calc R . .
H11B H 0.6884 0.5254 0.7111 0.064 Uiso 1 1 calc R . .
C12 C 0.6384(3) 0.5554(3) 0.7651(2) 0.0606(17) Uani 1 1 d . . .
H12A H 0.5972 0.5346 0.7559 0.073 Uiso 1 1 calc R . .
H12B H 0.6235 0.5931 0.7736 0.073 Uiso 1 1 calc R . .
C13 C 0.8339(3) 0.5654(3) 0.7048(2) 0.0529(15) Uani 1 1 d . . .
C14 C 0.8927(4) 0.5974(4) 0.7020(3) 0.075(2) Uani 1 1 d . . .
H14 H 0.9006 0.626 0.722 0.09 Uiso 1 1 calc R . .
C15 C 0.9404(4) 0.5881(5) 0.6701(4) 0.102(4) Uani 1 1 d . . .
H15 H 0.9814 0.6095 0.6692 0.123 Uiso 1 1 calc R . .
C16 C 0.9292(6) 0.5489(6) 0.6403(3) 0.108(4) Uani 1 1 d . . .
H16 H 0.9623 0.5428 0.6187 0.13 Uiso 1 1 calc R . .
C17 C 0.8704(6) 0.5179(4) 0.6411(3) 0.088(3) Uani 1 1 d . . .
H17 H 0.8614 0.4913 0.6197 0.106 Uiso 1 1 calc R . .
C18 C 0.8238(4) 0.5262(3) 0.6741(2) 0.066(2) Uani 1 1 d . . .
H18 H 0.7837 0.5037 0.6753 0.079 Uiso 1 1 calc R . .
C19 C 0.7726(3) 0.6484(2) 0.7570(2) 0.0486(14) Uani 1 1 d . . .
C20 C 0.7673(4) 0.6836(3) 0.7225(2) 0.0623(18) Uani 1 1 d . . .
H20 H 0.7673 0.6688 0.6947 0.075 Uiso 1 1 calc R . .
C21 C 0.7621(4) 0.7411(3) 0.7286(3) 0.079(2) Uani 1 1 d . . .
H21 H 0.7576 0.7649 0.7048 0.095 Uiso 1 1 calc R . .
C22 C 0.7635(4) 0.7629(3) 0.7679(3) 0.077(2) Uani 1 1 d . . .
H22 H 0.7617 0.802 0.7715 0.092 Uiso 1 1 calc R . .
C23 C 0.7675(4) 0.7288(3) 0.8030(3) 0.071(2) Uani 1 1 d . . .
H23 H 0.7663 0.7441 0.8307 0.086 Uiso 1 1 calc R . .
C24 C 0.7734(4) 0.6716(3) 0.7971(2) 0.0593(17) Uani 1 1 d . . .
H24 H 0.778 0.6481 0.821 0.071 Uiso 1 1 calc R . .
C25 C 0.6261(3) 0.4562(3) 0.8162(2) 0.0504(14) Uani 1 1 d . . .
C26 C 0.6567(4) 0.4055(3) 0.8231(2) 0.0644(18) Uani 1 1 d . . .
H26 H 0.7053 0.4026 0.8226 0.077 Uiso 1 1 calc R . .
C27 C 0.6169(5) 0.3583(3) 0.8308(3) 0.093(3) Uani 1 1 d . . .
H27 H 0.6384 0.3233 0.8349 0.112 Uiso 1 1 calc R . .
C28 C 0.5470(5) 0.3626(4) 0.8322(4) 0.101(3) Uani 1 1 d . . .
H28 H 0.52 0.3309 0.8387 0.121 Uiso 1 1 calc R . .
C29 C 0.5159(5) 0.4122(4) 0.8245(4) 0.102(3) Uani 1 1 d . . .
H29 H 0.4672 0.4147 0.8245 0.122 Uiso 1 1 calc R . .
C30 C 0.5551(4) 0.4589(3) 0.8165(3) 0.073(2) Uani 1 1 d . . .
H30 H 0.5329 0.4934 0.8112 0.088 Uiso 1 1 calc R . .
C31 C 0.6399(3) 0.5582(3) 0.8565(2) 0.0529(15) Uani 1 1 d . . .
C32 C 0.6176(4) 0.5312(4) 0.8929(2) 0.068(2) Uani 1 1 d . . .
H32 H 0.619 0.4918 0.8943 0.082 Uiso 1 1 calc R . .
C33 C 0.5932(4) 0.5613(4) 0.9271(3) 0.085(3) Uani 1 1 d . . .
H33 H 0.5776 0.5426 0.9517 0.102 Uiso 1 1 calc R . .
C34 C 0.5917(4) 0.6178(5) 0.9256(3) 0.099(4) Uani 1 1 d . . .
H34 H 0.5745 0.6382 0.9489 0.119 Uiso 1 1 calc R . .
C35 C 0.6139(4) 0.6439(4) 0.8921(4) 0.092(3) Uani 1 1 d . . .
H35 H 0.6131 0.6833 0.8919 0.11 Uiso 1 1 calc R . .
C36 C 0.6386(4) 0.6159(3) 0.8568(3) 0.076(2) Uani 1 1 d . . .
H36 H 0.6544 0.6361 0.8329 0.091 Uiso 1 1 calc R . .
C37 C 0.7716(3) 0.4606(2) 0.76131(17) 0.0429(12) Uani 1 1 d . . .
C38 C 0.7616(3) 0.4269(2) 0.73395(19) 0.0498(14) Uani 1 1 d . . .
C39 C 0.7547(3) 0.3928(2) 0.69696(18) 0.0442(13) Uani 1 1 d . . .
C40 C 0.8120(3) 0.3714(3) 0.6771(2) 0.0532(15) Uani 1 1 d . . .
H40 H 0.8559 0.377 0.6895 0.064 Uiso 1 1 calc R . .
C41 C 0.8073(4) 0.3422(3) 0.6397(2) 0.0577(17) Uani 1 1 d . . .
H41 H 0.8479 0.3285 0.6267 0.069 Uiso 1 1 calc R . .
Mo1 Mo 0.72285(3) 0.21962(2) 0.497154(17) 0.05157(17) Uani 1 1 d . . .
P51 P 0.75377(9) 0.15621(6) 0.55538(5) 0.0468(4) Uani 1 1 d . . .
P52 P 0.61016(8) 0.20326(6) 0.53024(5) 0.0456(4) Uani 1 1 d . . .
C51 C 0.8254(5) 0.2200(6) 0.4620(3) 0.096(3) Uani 1 1 d . . .
H51 H 0.8723 0.2142 0.4688 0.116 Uiso 1 1 calc R . .
C52 C 0.8027(7) 0.2730(6) 0.4647(3) 0.109(4) Uani 1 1 d . . .
H52 H 0.8363 0.2989 0.4738 0.131 Uiso 1 1 calc R . .
C53 C 0.7393(7) 0.2957(5) 0.4566(3) 0.099(3) Uani 1 1 d . . .
H53 H 0.734 0.3341 0.4625 0.118 Uiso 1 1 calc R . .
C54 C 0.6813(6) 0.2678(4) 0.4403(3) 0.092(3) Uani 1 1 d . . .
H54 H 0.6422 0.2903 0.4347 0.11 Uiso 1 1 calc R . .
C55 C 0.6741(5) 0.2118(4) 0.4315(2) 0.087(3) Uani 1 1 d . . .
H55 H 0.63 0.2013 0.4215 0.105 Uiso 1 1 calc R . .
C56 C 0.7195(5) 0.1698(4) 0.4349(3) 0.080(2) Uani 1 1 d . . .
H56 H 0.7043 0.1343 0.426 0.096 Uiso 1 1 calc R . .
C57 C 0.7884(5) 0.1734(4) 0.4506(3) 0.086(3) Uani 1 1 d . . .
H57 H 0.8118 0.139 0.4536 0.103 Uiso 1 1 calc R . .
C61 C 0.6880(3) 0.1618(3) 0.59687(18) 0.0508(14) Uani 1 1 d . . .
H61A H 0.6947 0.1323 0.6183 0.061 Uiso 1 1 calc R . .
H61B H 0.6913 0.1982 0.6111 0.061 Uiso 1 1 calc R . .
C62 C 0.6176(4) 0.1555(3) 0.5760(2) 0.0567(16) Uani 1 1 d . . .
H62A H 0.5811 0.164 0.5968 0.068 Uiso 1 1 calc R . .
H62B H 0.6114 0.1168 0.5663 0.068 Uiso 1 1 calc R . .
C63 C 0.8361(4) 0.1693(3) 0.5810(2) 0.0588(17) Uani 1 1 d . . .
C64 C 0.8965(4) 0.1528(3) 0.5610(3) 0.076(2) Uani 1 1 d . . .
H64 H 0.8942 0.1337 0.5348 0.091 Uiso 1 1 calc R . .
C65 C 0.9598(5) 0.1639(4) 0.5789(4) 0.098(3) Uani 1 1 d . . .
H65 H 1.0003 0.1514 0.5651 0.118 Uiso 1 1 calc R . .
C66 C 0.9652(6) 0.1924(4) 0.6159(4) 0.102(3) Uani 1 1 d . . .
H66 H 1.0091 0.2003 0.6276 0.123 Uiso 1 1 calc R . .
C67 C 0.9070(6) 0.2095(4) 0.6360(3) 0.100(3) Uani 1 1 d . . .
H67 H 0.9109 0.229 0.662 0.12 Uiso 1 1 calc R . .
C68 C 0.8422(5) 0.1990(3) 0.6194(2) 0.074(2) Uani 1 1 d . . .
H68 H 0.8023 0.2116 0.6338 0.089 Uiso 1 1 calc R . .
C69 C 0.7581(4) 0.0796(3) 0.5505(2) 0.0553(15) Uani 1 1 d . . .
C70 C 0.7282(4) 0.0533(3) 0.5163(2) 0.0631(18) Uani 1 1 d . . .
H70 H 0.7093 0.0746 0.4939 0.076 Uiso 1 1 calc R . .
C71 C 0.7259(5) -0.0039(3) 0.5145(3) 0.081(2) Uani 1 1 d . . .
H71 H 0.7042 -0.0214 0.4912 0.097 Uiso 1 1 calc R . .
C72 C 0.7538(5) -0.0353(3) 0.5452(3) 0.091(3) Uani 1 1 d . . .
H72 H 0.753 -0.0746 0.5431 0.109 Uiso 1 1 calc R . .
C73 C 0.7833(5) -0.0101(3) 0.5795(3) 0.094(3) Uani 1 1 d . . .
H73 H 0.8026 -0.0319 0.6015 0.112 Uiso 1 1 calc R . .
C74 C 0.7849(5) 0.0474(3) 0.5819(3) 0.075(2) Uani 1 1 d . . .
H74 H 0.8051 0.0646 0.6059 0.09 Uiso 1 1 calc R . .
C75 C 0.5418(3) 0.1704(3) 0.4978(2) 0.0513(14) Uani 1 1 d . . .
C76 C 0.4883(4) 0.2009(3) 0.4815(2) 0.073(2) Uani 1 1 d . . .
H76 H 0.4852 0.2393 0.4882 0.087 Uiso 1 1 calc R . .
C77 C 0.4387(5) 0.1774(4) 0.4558(3) 0.092(3) Uani 1 1 d . . .
H77 H 0.4022 0.1993 0.4449 0.11 Uiso 1 1 calc R . .
C78 C 0.4431(5) 0.1222(4) 0.4461(3) 0.098(3) Uani 1 1 d . . .
H78 H 0.4098 0.1057 0.4282 0.117 Uiso 1 1 calc R . .
C79 C 0.4954(5) 0.0906(4) 0.4623(3) 0.094(3) Uani 1 1 d . . .
H79 H 0.4979 0.0521 0.4559 0.113 Uiso 1 1 calc R . .
C80 C 0.5445(4) 0.1149(3) 0.4878(3) 0.073(2) Uani 1 1 d . . .
H80 H 0.5808 0.0928 0.4987 0.087 Uiso 1 1 calc R . .
C81 C 0.5647(3) 0.2642(3) 0.5510(2) 0.0532(15) Uani 1 1 d . . .
C82 C 0.5776(4) 0.3154(3) 0.5346(2) 0.072(2) Uani 1 1 d . . .
H82 H 0.6127 0.3195 0.514 0.086 Uiso 1 1 calc R . .
C83 C 0.5411(5) 0.3613(3) 0.5472(3) 0.091(3) Uani 1 1 d . . .
H83 H 0.5488 0.396 0.5338 0.109 Uiso 1 1 calc R . .
C84 C 0.4941(5) 0.3575(4) 0.5787(4) 0.098(3) Uani 1 1 d . . .
H84 H 0.4709 0.3897 0.5885 0.117 Uiso 1 1 calc R . .
C85 C 0.4808(5) 0.3070(4) 0.5961(4) 0.106(3) Uani 1 1 d . . .
H85 H 0.447 0.3037 0.6176 0.127 Uiso 1 1 calc R . .
C86 C 0.5157(4) 0.2606(4) 0.5827(3) 0.082(2) Uani 1 1 d . . .
H86 H 0.5063 0.2256 0.5953 0.099 Uiso 1 1 calc R . .
C87 C 0.7342(4) 0.2728(2) 0.55022(19) 0.0524(15) Uani 1 1 d . . .
C88 C 0.7390(4) 0.3014(3) 0.58173(19) 0.0548(16) Uani 1 1 d . . .
C89 C 0.7441(4) 0.3324(2) 0.62062(19) 0.0488(14) Uani 1 1 d . . .
C90 C 0.6864(4) 0.3531(3) 0.6405(2) 0.0589(17) Uani 1 1 d . . .
H90 H 0.6426 0.3468 0.6282 0.071 Uiso 1 1 calc R . .
C91 C 0.6910(3) 0.3827(3) 0.6778(2) 0.0565(16) Uani 1 1 d . . .
H91 H 0.6503 0.3964 0.6907 0.068 Uiso 1 1 calc R . .
C101 C 0.5676(6) 0.5112(5) 0.5005(8) 0.137(6) Uani 1 1 d . . .
H101 H 0.6154 0.5191 0.5009 0.164 Uiso 1 1 calc R . .
C103 C 0.5377(9) 0.4947(5) 0.4640(6) 0.127(4) Uani 1 1 d . . .
H103 H 0.5644 0.4911 0.439 0.153 Uiso 1 1 calc R . .
C102 C 0.5302(9) 0.5166(5) 0.5367(6) 0.133(5) Uani 1 1 d . . .
H102 H 0.5517 0.5282 0.5622 0.16 Uiso 1 1 calc R . .
C111 C 0.9247(7) 0.2268(6) 0.7640(6) 0.149(3) Uani 0.5 1 d P A 1
H111 H 0.8839 0.2064 0.7695 0.178 Uiso 0.5 1 calc PR A 1
C112 C 0.9712(16) 0.2061(15) 0.7581(13) 0.149(3) Uani 0.5 1 d P A 1
H112 H 0.9714 0.1697 0.7464 0.178 Uiso 0.5 1 calc PR A 1
C113 C 1.0412(15) 0.2369(13) 0.7690(12) 0.149(3) Uani 0.5 1 d P A 1
H113 H 1.0804 0.2144 0.7739 0.178 Uiso 0.5 1 calc PR A 1
C114 C 1.0479(7) 0.2813(6) 0.7712(6) 0.149(3) Uani 0.5 1 d P A 1
H114 H 1.0908 0.2994 0.7747 0.178 Uiso 0.5 1 calc PR A 1
C115 C 0.9779(14) 0.3116(12) 0.7681(12) 0.149(3) Uani 0.5 1 d P A 1
H115 H 0.9762 0.351 0.7695 0.178 Uiso 0.5 1 calc PR A 1
C116 C 0.9235(15) 0.2844(11) 0.7637(12) 0.149(3) Uani 0.5 1 d P A 1
H116 H 0.8811 0.3034 0.7602 0.178 Uiso 0.5 1 calc PR A 1
C211 C 0.9247(7) 0.2268(6) 0.7640(6) 0.149(3) Uani 0.5 1 d P B 2
H211 H 0.8801 0.2122 0.7589 0.178 Uiso 0.5 1 calc PR B 2
C212 C 0.9895(16) 0.2064(14) 0.7405(13) 0.149(3) Uani 0.5 1 d P B 2
H212 H 0.9872 0.1728 0.7249 0.178 Uiso 0.5 1 calc PR B 2
C213 C 1.0451(16) 0.2328(12) 0.7414(12) 0.149(3) Uani 0.5 1 d P B 2
H213 H 1.0832 0.2227 0.7243 0.178 Uiso 0.5 1 calc PR B 2
C214 C 1.0479(7) 0.2813(6) 0.7712(6) 0.149(3) Uani 0.5 1 d P B 2
H214 H 1.0889 0.3025 0.7726 0.178 Uiso 0.5 1 calc PR B 2
C215 C 1.0026(14) 0.2940(11) 0.7924(12) 0.149(3) Uani 0.5 1 d P B 2
H215 H 1.0076 0.3239 0.8116 0.178 Uiso 0.5 1 calc PR B 2
C216 C 0.9360(14) 0.2637(11) 0.7899(13) 0.149(3) Uani 0.5 1 d P B 2
H216 H 0.9007 0.2734 0.8093 0.178 Uiso 0.5 1 calc PR B 2

loop_
_atom_site_aniso_label
_atom_site_aniso_U_11
_atom_site_aniso_U_22
_atom_site_aniso_U_33
_atom_site_aniso_U_23
_atom_site_aniso_U_13
_atom_site_aniso_U_12
Fe1 0.0501(5) 0.0325(4) 0.0471(5) -0.0095(3) 0.0130(4) -0.0057(3)
P1 0.0507(8) 0.0384(7) 0.0382(7) 0.0012(6) 0.0000(6) -0.0015(6)
P2 0.0448(8) 0.0427(7) 0.0442(8) -0.0082(6) 0.0034(6) 0.0011(6)
C1 0.067(5) 0.084(5) 0.053(4) 0.002(4) -0.006(3) -0.005(4)
C2 0.070(5) 0.063(4) 0.054(4) -0.003(3) -0.020(3) 0.012(3)
C3 0.067(5) 0.070(5) 0.065(4) 0.014(4) -0.017(4) -0.009(4)
C4 0.066(5) 0.075(5) 0.061(4) 0.001(4) 0.003(4) 0.011(4)
C5 0.078(5) 0.058(4) 0.059(4) 0.000(3) -0.010(4) -0.001(4)
C6 0.122(8) 0.123(8) 0.053(5) 0.023(5) -0.017(5) -0.010(6)
C7 0.144(9) 0.095(6) 0.063(5) -0.028(5) -0.039(6) 0.016(6)
C8 0.091(7) 0.095(7) 0.124(8) 0.015(6) -0.041(6) -0.029(5)
C9 0.062(5) 0.144(9) 0.104(7) -0.006(7) 0.009(5) 0.033(6)
C10 0.108(7) 0.060(5) 0.100(7) 0.007(4) -0.035(6) 0.021(5)
C11 0.058(4) 0.054(4) 0.049(3) -0.002(3) -0.004(3) 0.002(3)
C12 0.046(4) 0.074(4) 0.062(4) 0.005(3) 0.000(3) 0.008(3)
C13 0.052(4) 0.056(4) 0.050(3) 0.011(3) 0.008(3) 0.014(3)
C14 0.059(5) 0.093(6) 0.073(5) 0.021(4) 0.000(4) 0.001(4)
C15 0.052(5) 0.142(9) 0.112(8) 0.073(7) 0.018(5) 0.015(5)
C16 0.109(8) 0.145(10) 0.071(6) 0.055(6) 0.044(6) 0.068(8)
C17 0.116(8) 0.084(6) 0.066(5) 0.022(4) 0.037(5) 0.040(6)
C18 0.093(5) 0.056(4) 0.049(4) 0.014(3) 0.022(4) 0.016(4)
C19 0.048(3) 0.040(3) 0.058(4) 0.004(3) -0.003(3) -0.002(3)
C20 0.077(5) 0.048(3) 0.062(4) 0.008(3) -0.005(4) 0.006(3)
C21 0.082(6) 0.043(4) 0.113(7) 0.023(4) -0.015(5) 0.002(4)
C22 0.090(6) 0.043(4) 0.098(6) 0.000(4) -0.008(5) -0.004(4)
C23 0.079(5) 0.057(4) 0.078(5) -0.016(4) -0.006(4) -0.003(4)
C24 0.064(4) 0.045(3) 0.069(4) 0.000(3) -0.004(3) -0.004(3)
C25 0.051(4) 0.049(3) 0.052(3) -0.014(3) 0.007(3) -0.004(3)
C26 0.073(5) 0.050(4) 0.070(5) -0.004(3) 0.022(4) -0.007(3)
C27 0.107(7) 0.048(4) 0.124(8) 0.001(5) 0.034(6) -0.010(4)
C28 0.090(7) 0.061(5) 0.151(10) -0.008(5) 0.021(6) -0.024(5)
C29 0.055(5) 0.086(6) 0.164(10) -0.020(6) 0.007(6) -0.019(5)
C30 0.051(4) 0.063(4) 0.105(6) -0.020(4) 0.001(4) -0.006(3)
C31 0.043(3) 0.057(4) 0.059(4) -0.019(3) -0.001(3) -0.002(3)
C32 0.059(4) 0.087(5) 0.059(4) -0.023(4) 0.007(3) -0.003(4)
C33 0.061(5) 0.131(8) 0.063(5) -0.033(5) 0.010(4) -0.015(5)
C34 0.058(5) 0.138(9) 0.101(7) -0.080(7) 0.017(5) -0.018(5)
C35 0.069(5) 0.078(5) 0.129(8) -0.058(6) 0.014(6) 0.002(4)
C36 0.067(5) 0.065(4) 0.095(6) -0.025(4) 0.008(4) 0.001(4)
C37 0.049(3) 0.045(3) 0.035(3) 0.000(2) 0.005(2) -0.006(3)
C38 0.065(4) 0.038(3) 0.047(3) -0.005(2) 0.007(3) -0.006(3)
C39 0.061(4) 0.033(3) 0.039(3) -0.003(2) 0.000(3) -0.004(2)
C40 0.046(3) 0.059(4) 0.055(4) -0.016(3) 0.002(3) -0.012(3)
C41 0.061(4) 0.051(3) 0.061(4) -0.019(3) 0.014(3) -0.011(3)
Mo1 0.0639(4) 0.0487(3) 0.0422(3) -0.0041(2) -0.0014(2) -0.0064(2)
P51 0.0609(10) 0.0391(7) 0.0403(8) -0.0003(6) -0.0051(7) 0.0001(7)
P52 0.0520(9) 0.0451(8) 0.0398(8) 0.0004(6) 0.0005(7) -0.0016(7)
C51 0.072(6) 0.166(11) 0.052(5) 0.006(6) 0.007(4) -0.025(7)
C52 0.134(10) 0.129(10) 0.063(6) 0.006(6) 0.010(6) -0.063(9)
C53 0.128(9) 0.102(7) 0.067(6) 0.013(5) 0.002(6) -0.022(7)
C54 0.135(9) 0.091(6) 0.049(4) 0.006(4) 0.016(5) 0.014(6)
C55 0.103(7) 0.120(8) 0.038(4) 0.000(4) 0.004(4) -0.019(6)
C56 0.108(7) 0.074(5) 0.058(5) -0.003(4) 0.010(5) -0.007(5)
C57 0.092(7) 0.101(7) 0.064(5) -0.001(5) 0.021(5) -0.009(5)
C61 0.071(4) 0.048(3) 0.033(3) 0.005(2) -0.001(3) -0.003(3)
C62 0.063(4) 0.055(4) 0.052(4) 0.012(3) 0.005(3) -0.003(3)
C63 0.067(4) 0.044(3) 0.066(4) 0.006(3) -0.014(3) 0.002(3)
C64 0.063(5) 0.071(5) 0.094(6) -0.007(4) -0.008(4) 0.006(4)
C65 0.076(6) 0.086(6) 0.134(9) 0.003(6) -0.017(6) 0.008(5)
C66 0.081(7) 0.093(7) 0.133(9) 0.014(6) -0.048(7) 0.000(5)
C67 0.117(8) 0.084(6) 0.098(7) -0.004(5) -0.049(7) -0.008(6)
C68 0.088(6) 0.073(5) 0.060(4) -0.003(4) -0.019(4) -0.008(4)
C69 0.064(4) 0.044(3) 0.058(4) -0.002(3) 0.002(3) -0.001(3)
C70 0.077(5) 0.047(3) 0.065(4) -0.006(3) -0.003(4) -0.006(3)
C71 0.106(7) 0.059(4) 0.077(5) -0.018(4) 0.004(5) -0.018(4)
C72 0.110(7) 0.050(4) 0.111(8) -0.002(5) 0.022(6) -0.006(5)
C73 0.125(8) 0.052(4) 0.104(7) 0.017(5) -0.006(6) 0.009(5)
C74 0.101(6) 0.053(4) 0.070(5) 0.005(4) -0.011(4) 0.007(4)
C75 0.048(3) 0.061(4) 0.045(3) -0.006(3) 0.002(3) -0.006(3)
C76 0.082(5) 0.066(4) 0.071(5) 0.004(4) -0.021(4) 0.000(4)
C77 0.092(7) 0.100(7) 0.085(6) -0.002(5) -0.029(5) -0.005(5)
C78 0.104(7) 0.093(7) 0.096(7) -0.011(5) -0.040(6) -0.017(6)
C79 0.102(7) 0.065(5) 0.114(8) -0.019(5) -0.025(6) -0.006(5)
C80 0.069(5) 0.063(4) 0.087(6) -0.020(4) -0.008(4) 0.003(4)
C81 0.053(4) 0.053(4) 0.054(4) -0.008(3) -0.006(3) 0.002(3)
C82 0.084(5) 0.066(5) 0.066(5) 0.004(4) 0.007(4) 0.015(4)
C83 0.114(8) 0.058(5) 0.100(7) -0.003(4) -0.011(6) 0.029(5)
C84 0.090(7) 0.082(6) 0.121(8) -0.034(6) 0.007(6) 0.025(5)
C85 0.101(7) 0.094(7) 0.124(9) -0.038(6) 0.048(6) 0.001(6)
C86 0.086(6) 0.073(5) 0.089(6) -0.024(4) 0.028(5) -0.004(4)
C87 0.079(5) 0.038(3) 0.040(3) 0.002(2) -0.005(3) 0.002(3)
C88 0.081(5) 0.043(3) 0.040(3) -0.008(3) -0.001(3) -0.006(3)
C89 0.074(4) 0.029(2) 0.044(3) 0.000(2) -0.002(3) -0.004(3)
C90 0.062(4) 0.050(3) 0.065(4) -0.012(3) -0.015(3) 0.001(3)
C91 0.054(4) 0.048(3) 0.067(4) -0.011(3) 0.002(3) 0.007(3)
C101 0.074(7) 0.093(8) 0.24(2) 0.012(11) -0.005(11) -0.012(6)
C103 0.117(11) 0.084(7) 0.181(15) -0.005(8) 0.014(10) 0.014(7)
C102 0.119(11) 0.088(8) 0.192(16) -0.002(9) -0.043(11) -0.019(8)
C111 0.097(4) 0.103(5) 0.246(11) -0.020(6) 0.010(6) 0.016(4)
C112 0.097(4) 0.103(5) 0.246(11) -0.020(6) 0.010(6) 0.016(4)
C113 0.097(4) 0.103(5) 0.246(11) -0.020(6) 0.010(6) 0.016(4)
C114 0.097(4) 0.103(5) 0.246(11) -0.020(6) 0.010(6) 0.016(4)
C115 0.097(4) 0.103(5) 0.246(11) -0.020(6) 0.010(6) 0.016(4)
C116 0.097(4) 0.103(5) 0.246(11) -0.020(6) 0.010(6) 0.016(4)
C211 0.097(4) 0.103(5) 0.246(11) -0.020(6) 0.010(6) 0.016(4)
C212 0.097(4) 0.103(5) 0.246(11) -0.020(6) 0.010(6) 0.016(4)
C213 0.097(4) 0.103(5) 0.246(11) -0.020(6) 0.010(6) 0.016(4)
C214 0.097(4) 0.103(5) 0.246(11) -0.020(6) 0.010(6) 0.016(4)
C215 0.097(4) 0.103(5) 0.246(11) -0.020(6) 0.010(6) 0.016(4)
C216 0.097(4) 0.103(5) 0.246(11) -0.020(6) 0.010(6) 0.016(4)

loop_
_atom_type_symbol
_atom_type_description
_atom_type_scat_dispersion_real
_atom_type_scat_dispersion_imag
_atom_type_scat_source
C C 0.0033 0.0016 'International Tables Vol C Tables 4.2.6.8 and 6.1.1.4'
H H 0 0 'International Tables Vol C Tables 4.2.6.8 and 6.1.1.4'
P P 0.1023 0.0942 'International Tables Vol C Tables 4.2.6.8 and 6.1.1.4'
Fe Fe 0.3463 0.8444 'International Tables Vol C Tables 4.2.6.8 and 6.1.1.4'
Mo Mo -1.6832 0.6857 'International Tables Vol C Tables 4.2.6.8 and 6.1.1.4'

loop_
_geom_angle_atom_site_label_1
_geom_angle_atom_site_label_2
_geom_angle_atom_site_label_3
_geom_angle
_geom_angle_site_symmetry_1
C37 Fe1 C1 119.9(3) .
C37 Fe1 C4 93.8(3) .
C1 Fe1 C4 67.6(3) .
C37 Fe1 C5 88.2(3) .
C1 Fe1 C5 40.8(3) .
C4 Fe1 C5 39.9(3) .
C37 Fe1 C2 156.1(3) .
C1 Fe1 C2 40.2(3) .
C4 Fe1 C2 67.7(3) .
C5 Fe1 C2 67.9(3) .
C37 Fe1 C3 130.5(3) .
C1 Fe1 C3 67.1(3) .
C4 Fe1 C3 40.1(3) .
C5 Fe1 C3 67.1(3) .
C2 Fe1 C3 39.9(3) .
C37 Fe1 P1 81.49(17) .
C1 Fe1 P1 158.4(2) .
C4 Fe1 P1 110.5(2) .
C5 Fe1 P1 148.1(2) .
C2 Fe1 P1 118.4(2) .
C3 Fe1 P1 97.2(2) .
C37 Fe1 P2 84.43(18) .
C1 Fe1 P2 99.7(2) .
C4 Fe1 P2 164.3(2) .
C5 Fe1 P2 124.5(2) .
C2 Fe1 P2 109.2(2) .
C3 Fe1 P2 145.0(2) .
P1 Fe1 P2 84.67(7) .
C19 P1 C13 101.6(3) .
C19 P1 C11 100.1(3) .
C13 P1 C11 103.8(3) .
C19 P1 Fe1 122.7(2) .
C13 P1 Fe1 117.4(2) .
C11 P1 Fe1 108.7(2) .
C25 P2 C31 97.8(3) .
C25 P2 C12 103.0(3) .
C31 P2 C12 102.2(3) .
C25 P2 Fe1 120.8(2) .
C31 P2 Fe1 119.5(2) .
C12 P2 Fe1 110.8(2) .
C2 C1 C6 123.7(8) .
C2 C1 C5 108.9(7) .
C6 C1 C5 126.5(8) .
C2 C1 Fe1 71.5(4) .
C6 C1 Fe1 132.9(6) .
C5 C1 Fe1 70.3(4) .
C1 C2 C3 106.8(6) .
C1 C2 C7 125.8(8) .
C3 C2 C7 126.4(8) .
C1 C2 Fe1 68.3(4) .
C3 C2 Fe1 70.1(4) .
C7 C2 Fe1 135.2(6) .
C4 C3 C2 108.1(6) .
C4 C3 C8 124.6(8) .
C2 C3 C8 126.7(8) .
C4 C3 Fe1 68.3(4) .
C2 C3 Fe1 70.0(4) .
C8 C3 Fe1 133.8(6) .
C5 C4 C3 108.9(7) .
C5 C4 C9 125.3(8) .
C3 C4 C9 125.6(8) .
C5 C4 Fe1 70.6(4) .
C3 C4 Fe1 71.5(4) .
C9 C4 Fe1 127.3(6) .
C4 C5 C1 107.1(6) .
C4 C5 C10 126.9(8) .
C1 C5 C10 125.8(8) .
C4 C5 Fe1 69.5(4) .
C1 C5 Fe1 69.0(4) .
C10 C5 Fe1 130.0(6) .
C1 C6 H6A 109.5 .
C1 C6 H6B 109.5 .
H6A C6 H6B 109.5 .
C1 C6 H6C 109.5 .
H6A C6 H6C 109.5 .
H6B C6 H6C 109.5 .
C2 C7 H7A 109.5 .
C2 C7 H7B 109.5 .
H7A C7 H7B 109.5 .
C2 C7 H7C 109.5 .
H7A C7 H7C 109.5 .
H7B C7 H7C 109.5 .
C3 C8 H8A 109.5 .
C3 C8 H8B 109.5 .
H8A C8 H8B 109.5 .
C3 C8 H8C 109.5 .
H8A C8 H8C 109.5 .
H8B C8 H8C 109.5 .
C4 C9 H9A 109.5 .
C4 C9 H9B 109.5 .
H9A C9 H9B 109.5 .
C4 C9 H9C 109.5 .
H9A C9 H9C 109.5 .
H9B C9 H9C 109.5 .
C5 C10 H10A 109.5 .
C5 C10 H10B 109.5 .
H10A C10 H10B 109.5 .
C5 C10 H10C 109.5 .
H10A C10 H10C 109.5 .
H10B C10 H10C 109.5 .
C12 C11 P1 107.0(4) .
C12 C11 H11A 110.3 .
P1 C11 H11A 110.3 .
C12 C11 H11B 110.3 .
P1 C11 H11B 110.3 .
H11A C11 H11B 108.6 .
C11 C12 P2 112.1(4) .
C11 C12 H12A 109.2 .
P2 C12 H12A 109.2 .
C11 C12 H12B 109.2 .
P2 C12 H12B 109.2 .
H12A C12 H12B 107.9 .
C18 C13 C14 117.3(7) .
C18 C13 P1 122.2(5) .
C14 C13 P1 120.3(6) .
C13 C14 C15 120.7(9) .
C13 C14 H14 119.7 .
C15 C14 H14 119.7 .
C16 C15 C14 120.7(10) .
C16 C15 H15 119.7 .
C14 C15 H15 119.7 .
C15 C16 C17 120.2(9) .
C15 C16 H16 119.9 .
C17 C16 H16 119.9 .
C16 C17 C18 118.7(10) .
C16 C17 H17 120.6 .
C18 C17 H17 120.6 .
C13 C18 C17 122.3(8) .
C13 C18 H18 118.9 .
C17 C18 H18 118.9 .
C20 C19 C24 118.3(6) .
C20 C19 P1 121.7(5) .
C24 C19 P1 120.0(5) .
C19 C20 C21 120.2(7) .
C19 C20 H20 119.9 .
C21 C20 H20 119.9 .
C22 C21 C20 120.6(8) .
C22 C21 H21 119.7 .
C20 C21 H21 119.7 .
C21 C22 C23 120.7(7) .
C21 C22 H22 119.6 .
C23 C22 H22 119.6 .
C22 C23 C24 118.8(8) .
C22 C23 H23 120.6 .
C24 C23 H23 120.6 .
C19 C24 C23 121.3(7) .
C19 C24 H24 119.3 .
C23 C24 H24 119.3 .
C26 C25 C30 118.2(6) .
C26 C25 P2 121.1(5) .
C30 C25 P2 120.5(5) .
C25 C26 C27 120.7(8) .
C25 C26 H26 119.6 .
C27 C26 H26 119.6 .
C28 C27 C26 119.7(8) .
C28 C27 H27 120.2 .
C26 C27 H27 120.2 .
C29 C28 C27 120.3(8) .
C29 C28 H28 119.8 .
C27 C28 H28 119.8 .
C28 C29 C30 120.1(8) .
C28 C29 H29 119.9 .
C30 C29 H29 119.9 .
C29 C30 C25 120.9(8) .
C29 C30 H30 119.6 .
C25 C30 H30 119.6 .
C36 C31 C32 117.2(7) .
C36 C31 P2 120.8(6) .
C32 C31 P2 121.7(5) .
C33 C32 C31 120.5(8) .
C33 C32 H32 119.8 .
C31 C32 H32 119.8 .
C34 C33 C32 120.1(9) .
C34 C33 H33 119.9 .
C32 C33 H33 119.9 .
C35 C34 C33 120.3(8) .
C35 C34 H34 119.8 .
C33 C34 H34 119.8 .
C34 C35 C36 122.1(9) .
C34 C35 H35 118.9 .
C36 C35 H35 118.9 .
C31 C36 C35 119.7(9) .
C31 C36 H36 120.1 .
C35 C36 H36 120.1 .
C38 C37 Fe1 177.8(5) .
C37 C38 C39 171.0(6) .
C40 C39 C91 117.0(5) .
C40 C39 C38 120.5(6) .
C91 C39 C38 122.4(6) .
C39 C40 C41 121.8(6) .
C39 C40 H40 119.1 .
C41 C40 H40 119.1 .
C40 C41 C89 121.1(6) .
C40 C41 H41 119.4 .
C89 C41 H41 119.4 .
C87 Mo1 C57 139.4(3) .
C87 Mo1 C53 86.9(3) .
C57 Mo1 C53 87.1(4) .
C87 Mo1 C52 86.8(3) .
C57 Mo1 C52 66.1(4) .
C53 Mo1 C52 35.4(4) .
C87 Mo1 C51 106.9(3) .
C57 Mo1 C51 35.6(4) .
C53 Mo1 C51 66.2(4) .
C52 Mo1 C51 34.6(4) .
C87 Mo1 C54 110.6(3) .
C57 Mo1 C54 86.4(3) .
C53 Mo1 C54 36.2(4) .
C52 Mo1 C54 66.3(4) .
C51 Mo1 C54 85.7(4) .
C87 Mo1 C55 144.0(3) .
C57 Mo1 C55 66.4(4) .
C53 Mo1 C55 67.1(4) .
C52 Mo1 C55 85.4(4) .
C51 Mo1 C55 85.5(3) .
C54 Mo1 C55 35.2(3) .
C87 Mo1 C56 172.6(3) .
C57 Mo1 C56 36.6(3) .
C53 Mo1 C56 86.6(3) .
C52 Mo1 C56 85.9(4) .
C51 Mo1 C56 67.1(4) .
C54 Mo1 C56 65.4(3) .
C55 Mo1 C56 34.1(3) .
C87 Mo1 P52 81.6(2) .
C57 Mo1 P52 134.9(3) .
C53 Mo1 P52 119.8(3) .
C52 Mo1 P52 153.6(4) .
C51 Mo1 P52 170.4(3) .
C54 Mo1 P52 95.7(3) .
C55 Mo1 P52 90.2(2) .
C56 Mo1 P52 104.8(2) .
C87 Mo1 P51 75.97(16) .
C57 Mo1 P51 92.5(3) .
C53 Mo1 P51 153.0(3) .
C52 Mo1 P51 121.5(4) .
C51 Mo1 P51 98.8(3) .
C54 Mo1 P51 170.7(3) .
C55 Mo1 P51 136.6(3) .
C56 Mo1 P51 108.8(2) .
P52 Mo1 P51 78.52(6) .
C63 P51 C61 106.4(3) .
C63 P51 C69 99.7(3) .
C61 P51 C69 99.4(3) .
C63 P51 Mo1 116.0(2) .
C61 P51 Mo1 108.5(2) .
C69 P51 Mo1 124.4(2) .
C81 P52 C62 104.8(3) .
C81 P52 C75 101.1(3) .
C62 P52 C75 102.9(3) .
C81 P52 Mo1 117.0(2) .
C62 P52 Mo1 111.2(2) .
C75 P52 Mo1 118.1(2) .
C52 C51 C57 127.9(11) .
C52 C51 Mo1 71.8(6) .
C57 C51 Mo1 70.7(5) .
C52 C51 H51 116.1 .
C57 C51 H51 116.1 .
Mo1 C51 H51 137 .
C51 C52 C53 131.1(11) .
C51 C52 Mo1 73.6(6) .
C53 C52 Mo1 72.2(6) .
C51 C52 H52 114.5 .
C53 C52 H52 114.5 .
Mo1 C52 H52 135.2 .
C52 C53 C54 126.6(11) .
C52 C53 Mo1 72.4(6) .
C54 C53 Mo1 73.0(6) .
C52 C53 H53 116.7 .
C54 C53 H53 116.7 .
Mo1 C53 H53 131.5 .
C55 C54 C53 128.2(11) .
C55 C54 Mo1 72.5(5) .
C53 C54 Mo1 70.8(6) .
C55 C54 H54 115.9 .
C53 C54 H54 115.9 .
Mo1 C54 H54 136 .
C56 C55 C54 130.5(10) .
C56 C55 Mo1 73.6(5) .
C54 C55 Mo1 72.3(5) .
C56 C55 H55 114.8 .
C54 C55 H55 114.7 .
Mo1 C55 H55 134.4 .
C55 C56 C57 126.7(9) .
C55 C56 Mo1 72.3(5) .
C57 C56 Mo1 69.3(5) .
C55 C56 H56 116.7 .
C57 C56 H56 116.7 .
Mo1 C56 H56 137.1 .
C51 C57 C56 128.7(10) .
C51 C57 Mo1 73.8(6) .
C56 C57 Mo1 74.0(5) .
C51 C57 H57 115.6 .
C56 C57 H57 115.6 .
Mo1 C57 H57 129.8 .
C62 C61 P51 108.0(4) .
C62 C61 H61A 110.1 .
P51 C61 H61A 110.1 .
C62 C61 H61B 110.1 .
P51 C61 H61B 110.1 .
H61A C61 H61B 108.4 .
C61 C62 P52 110.3(4) .
C61 C62 H62A 109.6 .
P52 C62 H62A 109.6 .
C61 C62 H62B 109.6 .
P52 C62 H62B 109.6 .
H62A C62 H62B 108.1 .
C64 C63 C68 117.6(7) .
C64 C63 P51 119.5(6) .
C68 C63 P51 122.8(6) .
C65 C64 C63 120.8(9) .
C65 C64 H64 119.6 .
C63 C64 H64 119.6 .
C66 C65 C64 121.2(10) .
C66 C65 H65 119.4 .
C64 C65 H65 119.4 .
C65 C66 C67 119.4(9) .
C65 C66 H66 120.3 .
C67 C66 H66 120.3 .
C66 C67 C68 121.5(10) .
C66 C67 H67 119.3 .
C68 C67 H67 119.3 .
C67 C68 C63 119.5(9) .
C67 C68 H68 120.3 .
C63 C68 H68 120.3 .
C74 C69 C70 118.0(6) .
C74 C69 P51 121.5(5) .
C70 C69 P51 120.2(5) .
C71 C70 C69 120.3(7) .
C71 C70 H70 119.9 .
C69 C70 H70 119.9 .
C72 C71 C70 121.2(8) .
C72 C71 H71 119.4 .
C70 C71 H71 119.4 .
C71 C72 C73 119.5(8) .
C71 C72 H72 120.3 .
C73 C72 H72 120.3 .
C72 C73 C74 119.7(9) .
C72 C73 H73 120.2 .
C74 C73 H73 120.2 .
C69 C74 C73 121.3(8) .
C69 C74 H74 119.4 .
C73 C74 H74 119.4 .
C76 C75 C80 117.6(7) .
C76 C75 P52 121.4(5) .
C80 C75 P52 120.9(5) .
C75 C76 C77 121.9(8) .
C75 C76 H76 119 .
C77 C76 H76 119 .
C78 C77 C76 119.1(9) .
C78 C77 H77 120.5 .
C76 C77 H77 120.5 .
C77 C78 C79 120.3(8) .
C77 C78 H78 119.9 .
C79 C78 H78 119.9 .
C78 C79 C80 119.8(8) .
C78 C79 H79 120.1 .
C80 C79 H79 120.1 .
C75 C80 C79 121.4(8) .
C75 C80 H80 119.3 .
C79 C80 H80 119.3 .
C82 C81 C86 117.4(7) .
C82 C81 P52 120.0(6) .
C86 C81 P52 122.6(6) .
C81 C82 C83 121.5(8) .
C81 C82 H82 119.3 .
C83 C82 H82 119.3 .
C84 C83 C82 120.6(9) .
C84 C83 H83 119.7 .
C82 C83 H83 119.7 .
C83 C84 C85 119.1(8) .
C83 C84 H84 120.4 .
C85 C84 H84 120.4 .
C84 C85 C86 120.5(9) .
C84 C85 H85 119.7 .
C86 C85 H85 119.7 .
C85 C86 C81 120.7(9) .
C85 C86 H86 119.6 .
C81 C86 H86 119.6 .
C88 C87 Mo1 176.9(6) .
C87 C88 C89 176.5(7) .
C90 C89 C41 117.5(6) .
C90 C89 C88 121.2(6) .
C41 C89 C88 121.3(6) .
C89 C90 C91 121.5(6) .
C89 C90 H90 119.2 .
C91 C90 H90 119.2 .
C90 C91 C39 121.0(6) .
C90 C91 H91 119.5 .
C39 C91 H91 119.5 .
C103 C101 C102 121.1(13) .
C103 C101 H101 119.5 .
C102 C101 H101 119.5 .
C102 C103 C101 119.8(14) 5_666
C102 C103 H103 120.1 5_666
C101 C103 H103 120.1 .
C103 C102 C101 119.2(14) 5_666
C103 C102 H102 120.4 5_666
C101 C102 H102 120.4 .
C112 C111 C116 119(3) .
C112 C111 H111 120.4 .
C116 C111 H111 120.4 .
C111 C112 C113 118(3) .
C111 C112 H112 120.7 .
C113 C112 H112 120.8 .
C114 C113 C112 125(3) .
C114 C113 H113 117.3 .
C112 C113 H113 117.3 .
C113 C114 C115 111(2) .
C113 C114 H114 124.5 .
C115 C114 H114 124.5 .
C116 C115 C114 120(2) .
C116 C115 H115 119.9 .
C114 C115 H115 119.9 .
C115 C116 C111 121(3) .
C115 C116 H116 119.7 .
C111 C116 H116 119.7 .
C213 C212 H212 118.9 .
C212 C213 H213 122 .
C216 C215 H215 119.7 .
C215 C216 H216 118.5 .

loop_
_geom_bond_atom_site_label_1
_geom_bond_atom_site_label_2
_geom_bond_distance
_geom_bond_site_symmetry_2
Fe1 C37 1.942(6) .
Fe1 C1 2.079(7) .
Fe1 C4 2.081(8) .
Fe1 C5 2.096(7) .
Fe1 C2 2.122(7) .
Fe1 C3 2.124(7) .
Fe1 P1 2.2215(17) .
Fe1 P2 2.2253(18) .
P1 C19 1.836(6) .
P1 C13 1.850(6) .
P1 C11 1.868(7) .
P2 C25 1.837(6) .
P2 C31 1.856(6) .
P2 C12 1.865(7) .
C1 C2 1.443(10) .
C1 C6 1.451(11) .
C1 C5 1.454(10) .
C2 C3 1.449(11) .
C2 C7 1.449(10) .
C3 C4 1.443(11) .
C3 C8 1.464(11) .
C4 C5 1.424(10) .
C4 C9 1.499(11) .
C5 C10 1.463(10) .
C6 H6A 0.98 .
C6 H6B 0.98 .
C6 H6C 0.98 .
C7 H7A 0.98 .
C7 H7B 0.98 .
C7 H7C 0.98 .
C8 H8A 0.98 .
C8 H8B 0.98 .
C8 H8C 0.98 .
C9 H9A 0.98 .
C9 H9B 0.98 .
C9 H9C 0.98 .
C10 H10A 0.98 .
C10 H10B 0.98 .
C10 H10C 0.98 .
C11 C12 1.535(9) .
C11 H11A 0.99 .
C11 H11B 0.99 .
C12 H12A 0.99 .
C12 H12B 0.99 .
C13 C18 1.370(10) .
C13 C14 1.384(10) .
C14 C15 1.391(13) .
C14 H14 0.95 .
C15 C16 1.352(16) .
C15 H15 0.95 .
C16 C17 1.368(15) .
C16 H16 0.95 .
C17 C18 1.398(10) .
C17 H17 0.95 .
C18 H18 0.95 .
C19 C20 1.386(9) .
C19 C24 1.388(9) .
C20 C21 1.401(10) .
C20 H20 0.95 .
C21 C22 1.352(12) .
C21 H21 0.95 .
C22 C23 1.384(11) .
C22 H22 0.95 .
C23 C24 1.396(9) .
C23 H23 0.95 .
C24 H24 0.95 .
C25 C26 1.376(9) .
C25 C30 1.386(9) .
C26 C27 1.398(10) .
C26 H26 0.95 .
C27 C28 1.366(13) .
C27 H27 0.95 .
C28 C29 1.361(13) .
C28 H28 0.95 .
C29 C30 1.384(11) .
C29 H29 0.95 .
C30 H30 0.95 .
C31 C36 1.390(10) .
C31 C32 1.392(10) .
C32 C33 1.389(10) .
C32 H32 0.95 .
C33 C34 1.361(14) .
C33 H33 0.95 .
C34 C35 1.305(14) .
C34 H34 0.95 .
C35 C36 1.392(11) .
C35 H35 0.95 .
C36 H36 0.95 .
C37 C38 1.203(8) .
C38 C39 1.436(8) .
C39 C40 1.381(9) .
C39 C91 1.402(9) .
C40 C41 1.382(8) .
C40 H40 0.95 .
C41 C89 1.391(9) .
C41 H41 0.95 .
Mo1 C87 2.124(6) .
Mo1 C57 2.246(9) .
Mo1 C53 2.262(10) .
Mo1 C52 2.264(10) .
Mo1 C51 2.285(9) .
Mo1 C54 2.290(9) .
Mo1 C55 2.292(8) .
Mo1 C56 2.308(8) .
Mo1 P52 2.4636(17) .
Mo1 P51 2.4686(16) .
P51 C63 1.825(7) .
P51 C61 1.840(6) .
P51 C69 1.855(6) .
P52 C81 1.837(6) .
P52 C62 1.854(6) .
P52 C75 1.859(6) .
C51 C52 1.353(15) .
C51 C57 1.384(14) .
C51 H51 0.95 .
C52 C53 1.375(16) .
C52 H52 0.95 .
C53 C54 1.413(14) .
C53 H53 0.95 .
C54 C55 1.385(13) .
C54 H54 0.95 .
C55 C56 1.349(13) .
C55 H55 0.95 .
C56 C57 1.433(13) .
C56 H56 0.95 .
C57 H57 0.95 .
C61 C62 1.530(9) .
C61 H61A 0.99 .
C61 H61B 0.99 .
C62 H62A 0.99 .
C62 H62B 0.99 .
C63 C64 1.393(11) .
C63 C68 1.416(10) .
C64 C65 1.383(12) .
C64 H64 0.95 .
C65 C66 1.361(14) .
C65 H65 0.95 .
C66 C67 1.363(15) .
C66 H66 0.95 .
C67 C68 1.392(12) .
C67 H67 0.95 .
C68 H68 0.95 .
C69 C74 1.365(10) .
C69 C70 1.384(9) .
C70 C71 1.380(10) .
C70 H70 0.95 .
C71 C72 1.347(13) .
C71 H71 0.95 .
C72 C73 1.371(13) .
C72 H72 0.95 .
C73 C74 1.388(11) .
C73 H73 0.95 .
C74 H74 0.95 .
C75 C76 1.376(10) .
C75 C80 1.376(9) .
C76 C77 1.385(11) .
C76 H76 0.95 .
C77 C78 1.368(13) .
C77 H77 0.95 .
C78 C79 1.370(13) .
C78 H78 0.95 .
C79 C80 1.381(11) .
C79 H79 0.95 .
C80 H80 0.95 .
C81 C82 1.361(10) .
C81 C86 1.388(10) .
C82 C83 1.375(11) .
C82 H82 0.95 .
C83 C84 1.354(13) .
C83 H83 0.95 .
C84 C85 1.361(14) .
C84 H84 0.95 .
C85 C86 1.377(12) .
C85 H85 0.95 .
C86 H86 0.95 .
C87 C88 1.217(8) .
C88 C89 1.443(8) .
C89 C90 1.380(9) .
C90 C91 1.384(9) .
C90 H90 0.95 .
C91 H91 0.95 .
C101 C103 1.35(2) .
C101 C102 1.37(2) .
C101 H101 0.95 .
C103 C102 1.352(17) 5_666
C103 H103 0.95 .
C102 C103 1.352(17) 5_666
C102 H102 0.95 .
C111 C112 1.05(3) .
C111 C116 1.39(3) .
C111 H111 0.95 .
C112 C113 1.59(4) .
C112 H112 0.95 .
C113 C114 1.08(3) .
C113 H113 0.95 .
C114 C115 1.55(3) .
C114 H114 0.95 .
C115 C116 1.25(3) .
C115 H115 0.95 .
C116 H116 0.95 .
C212 C213 1.26(4) .
C212 H212 0.95 .
C213 H213 0.95 .
C215 C216 1.49(4) .
C215 H215 0.95 .
C216 H216 0.95 .

loop_
_geom_torsion_atom_site_label_1
_geom_torsion_atom_site_label_2
_geom_torsion_atom_site_label_3
_geom_torsion_atom_site_label_4
_geom_torsion
_geom_torsion_site_symmetry_4
C37 Fe1 P1 C19 172.4(3) .
C1 Fe1 P1 C19 -15.8(7) .
C4 Fe1 P1 C19 -96.7(3) .
C5 Fe1 P1 C19 -115.0(4) .
C2 Fe1 P1 C19 -21.6(3) .
C3 Fe1 P1 C19 -57.5(3) .
P2 Fe1 P1 C19 87.3(2) .
C37 Fe1 P1 C13 -60.7(3) .
C1 Fe1 P1 C13 111.1(7) .
C4 Fe1 P1 C13 30.2(4) .
C5 Fe1 P1 C13 11.8(5) .
C2 Fe1 P1 C13 105.2(4) .
C3 Fe1 P1 C13 69.3(4) .
P2 Fe1 P1 C13 -145.9(3) .
C37 Fe1 P1 C11 56.5(3) .
C1 Fe1 P1 C11 -131.7(6) .
C4 Fe1 P1 C11 147.4(3) .
C5 Fe1 P1 C11 129.1(4) .
C2 Fe1 P1 C11 -137.5(3) .
C3 Fe1 P1 C11 -173.4(3) .
P2 Fe1 P1 C11 -28.6(2) .
C37 Fe1 P2 C25 48.6(3) .
C1 Fe1 P2 C25 -70.9(3) .
C4 Fe1 P2 C25 -35.7(9) .
C5 Fe1 P2 C25 -35.4(3) .
C2 Fe1 P2 C25 -111.3(3) .
C3 Fe1 P2 C25 -134.5(4) .
P1 Fe1 P2 C25 130.5(2) .
C37 Fe1 P2 C31 169.8(3) .
C1 Fe1 P2 C31 50.4(4) .
C4 Fe1 P2 C31 85.6(9) .
C5 Fe1 P2 C31 85.8(4) .
C2 Fe1 P2 C31 9.9(3) .
C3 Fe1 P2 C31 -13.3(5) .
P1 Fe1 P2 C31 -108.3(3) .
C37 Fe1 P2 C12 -71.9(3) .
C1 Fe1 P2 C12 168.6(3) .
C4 Fe1 P2 C12 -156.2(9) .
C5 Fe1 P2 C12 -155.9(4) .
C2 Fe1 P2 C12 128.2(3) .
C3 Fe1 P2 C12 105.0(4) .
P1 Fe1 P2 C12 10.0(3) .
C37 Fe1 C1 C2 162.6(4) .
C4 Fe1 C1 C2 81.4(5) .
C5 Fe1 C1 C2 118.9(6) .
C3 Fe1 C1 C2 37.8(4) .
P1 Fe1 C1 C2 -8.0(9) .
P2 Fe1 C1 C2 -108.2(4) .
C37 Fe1 C1 C6 -78.2(10) .
C4 Fe1 C1 C6 -159.4(10) .
C5 Fe1 C1 C6 -122.0(11) .
C2 Fe1 C1 C6 119.2(11) .
C3 Fe1 C1 C6 157.0(10) .
P1 Fe1 C1 C6 111.1(9) .
P2 Fe1 C1 C6 10.9(9) .
C37 Fe1 C1 C5 43.7(5) .
C4 Fe1 C1 C5 -37.4(4) .
C2 Fe1 C1 C5 -118.9(6) .
C3 Fe1 C1 C5 -81.1(5) .
P1 Fe1 C1 C5 -126.9(6) .
P2 Fe1 C1 C5 132.9(4) .
C6 C1 C2 C3 170.4(7) .
C5 C1 C2 C3 0.7(8) .
Fe1 C1 C2 C3 -59.8(5) .
C6 C1 C2 C7 1.1(13) .
C5 C1 C2 C7 -168.6(7) .
Fe1 C1 C2 C7 130.9(8) .
C6 C1 C2 Fe1 -129.7(8) .
C5 C1 C2 Fe1 60.6(5) .
C37 Fe1 C2 C1 -39.8(9) .
C4 Fe1 C2 C1 -81.3(5) .
C5 Fe1 C2 C1 -38.1(4) .
C3 Fe1 C2 C1 -118.3(6) .
P1 Fe1 C2 C1 176.6(4) .
P2 Fe1 C2 C1 82.3(4) .
C37 Fe1 C2 C3 78.5(8) .
C1 Fe1 C2 C3 118.3(6) .
C4 Fe1 C2 C3 37.1(4) .
C5 Fe1 C2 C3 80.3(5) .
P1 Fe1 C2 C3 -65.0(4) .
P2 Fe1 C2 C3 -159.4(4) .
C37 Fe1 C2 C7 -159.4(8) .
C1 Fe1 C2 C7 -119.6(11) .
C4 Fe1 C2 C7 159.1(10) .
C5 Fe1 C2 C7 -157.7(10) .
C3 Fe1 C2 C7 122.1(11) .
P1 Fe1 C2 C7 57.1(10) .
P2 Fe1 C2 C7 -37.3(10) .
C1 C2 C3 C4 0.9(8) .
C7 C2 C3 C4 170.1(7) .
Fe1 C2 C3 C4 -57.8(5) .
C1 C2 C3 C8 -170.9(7) .
C7 C2 C3 C8 -1.7(12) .
Fe1 C2 C3 C8 130.4(8) .
C1 C2 C3 Fe1 58.7(5) .
C7 C2 C3 Fe1 -132.1(8) .
C37 Fe1 C3 C4 -28.5(6) .
C1 Fe1 C3 C4 82.0(5) .
C5 Fe1 C3 C4 37.6(4) .
C2 Fe1 C3 C4 120.1(6) .
P1 Fe1 C3 C4 -113.4(4) .
P2 Fe1 C3 C4 155.5(4) .
C37 Fe1 C3 C2 -148.6(4) .
C1 Fe1 C3 C2 -38.0(4) .
C4 Fe1 C3 C2 -120.1(6) .
C5 Fe1 C3 C2 -82.5(4) .
P1 Fe1 C3 C2 126.5(4) .
P2 Fe1 C3 C2 35.5(6) .
C37 Fe1 C3 C8 89.3(10) .
C1 Fe1 C3 C8 -160.2(11) .
C4 Fe1 C3 C8 117.8(11) .
C5 Fe1 C3 C8 155.4(11) .
C2 Fe1 C3 C8 -122.1(11) .
P1 Fe1 C3 C8 4.3(10) .
P2 Fe1 C3 C8 -86.7(10) .
C2 C3 C4 C5 -2.2(8) .
C8 C3 C4 C5 169.8(7) .
Fe1 C3 C4 C5 -61.0(5) .
C2 C3 C4 C9 -178.0(7) .
C8 C3 C4 C9 -6.0(13) .
Fe1 C3 C4 C9 123.2(8) .
C2 C3 C4 Fe1 58.8(5) .
C8 C3 C4 Fe1 -129.2(8) .
C37 Fe1 C4 C5 -82.6(4) .
C1 Fe1 C4 C5 38.3(4) .
C2 Fe1 C4 C5 81.8(5) .
C3 Fe1 C4 C5 118.7(6) .
P1 Fe1 C4 C5 -164.9(4) .
P2 Fe1 C4 C5 0.3(11) .
C37 Fe1 C4 C3 158.7(4) .
C1 Fe1 C4 C3 -80.4(5) .
C5 Fe1 C4 C3 -118.7(6) .
C2 Fe1 C4 C3 -36.9(4) .
P1 Fe1 C4 C3 76.4(4) .
P2 Fe1 C4 C3 -118.4(8) .
C37 Fe1 C4 C9 37.5(8) .
C1 Fe1 C4 C9 158.4(9) .
C5 Fe1 C4 C9 120.1(10) .
C2 Fe1 C4 C9 -158.1(9) .
C3 Fe1 C4 C9 -121.2(10) .
P1 Fe1 C4 C9 -44.8(9) .
P2 Fe1 C4 C9 120.4(9) .
C3 C4 C5 C1 2.6(8) .
C9 C4 C5 C1 178.5(8) .
Fe1 C4 C5 C1 -59.0(5) .
C3 C4 C5 C10 -173.1(7) .
C9 C4 C5 C10 2.8(13) .
Fe1 C4 C5 C10 125.3(8) .
C3 C4 C5 Fe1 61.6(5) .
C9 C4 C5 Fe1 -122.6(8) .
C2 C1 C5 C4 -2.1(8) .
C6 C1 C5 C4 -171.4(8) .
Fe1 C1 C5 C4 59.3(5) .
C2 C1 C5 C10 173.7(7) .
C6 C1 C5 C10 4.4(13) .
Fe1 C1 C5 C10 -124.9(8) .
C2 C1 C5 Fe1 -61.4(5) .
C6 C1 C5 Fe1 129.3(8) .
C37 Fe1 C5 C4 98.1(4) .
C1 Fe1 C5 C4 -118.7(6) .
C2 Fe1 C5 C4 -81.2(5) .
C3 Fe1 C5 C4 -37.8(4) .
P1 Fe1 C5 C4 27.4(6) .
P2 Fe1 C5 C4 -179.9(4) .
C37 Fe1 C5 C1 -143.2(4) .
C4 Fe1 C5 C1 118.7(6) .
C2 Fe1 C5 C1 37.5(4) .
C3 Fe1 C5 C1 80.9(5) .
P1 Fe1 C5 C1 146.1(4) .
P2 Fe1 C5 C1 -61.2(5) .
C37 Fe1 C5 C10 -23.4(8) .
C1 Fe1 C5 C10 119.7(10) .
C4 Fe1 C5 C10 -121.6(10) .
C2 Fe1 C5 C10 157.3(9) .
C3 Fe1 C5 C10 -159.4(9) .
P1 Fe1 C5 C10 -94.2(9) .
P2 Fe1 C5 C10 58.5(9) .
C19 P1 C11 C12 -84.9(5) .
C13 P1 C11 C12 170.4(4) .
Fe1 P1 C11 C12 44.8(5) .
P1 C11 C12 P2 -36.6(6) .
C25 P2 C12 C11 -115.5(5) .
C31 P2 C12 C11 143.5(5) .
Fe1 P2 C12 C11 15.1(6) .
C19 P1 C13 C18 -141.9(6) .
C11 P1 C13 C18 -38.4(6) .
Fe1 P1 C13 C18 81.5(6) .
C19 P1 C13 C14 42.8(6) .
C11 P1 C13 C14 146.3(6) .
Fe1 P1 C13 C14 -93.8(5) .
C18 C13 C14 C15 -2.4(10) .
P1 C13 C14 C15 173.1(6) .
C13 C14 C15 C16 2.3(13) .
C14 C15 C16 C17 0.2(14) .
C15 C16 C17 C18 -2.4(13) .
C14 C13 C18 C17 0.2(10) .
P1 C13 C18 C17 -175.2(6) .
C16 C17 C18 C13 2.3(12) .
C13 P1 C19 C20 42.1(6) .
C11 P1 C19 C20 -64.3(6) .
Fe1 P1 C19 C20 175.6(5) .
C13 P1 C19 C24 -139.9(5) .
C11 P1 C19 C24 113.7(6) .
Fe1 P1 C19 C24 -6.4(6) .
C24 C19 C20 C21 -0.8(11) .
P1 C19 C20 C21 177.2(6) .
C19 C20 C21 C22 1.3(12) .
C20 C21 C22 C23 -2.4(14) .
C21 C22 C23 C24 3.0(13) .
C20 C19 C24 C23 1.4(10) .
P1 C19 C24 C23 -176.6(6) .
C22 C23 C24 C19 -2.5(12) .
C31 P2 C25 C26 -120.1(6) .
C12 P2 C25 C26 135.5(6) .
Fe1 P2 C25 C26 11.2(7) .
C31 P2 C25 C30 54.6(7) .
C12 P2 C25 C30 -49.9(7) .
Fe1 P2 C25 C30 -174.1(5) .
C30 C25 C26 C27 -1.0(11) .
P2 C25 C26 C27 173.8(7) .
C25 C26 C27 C28 -1.2(14) .
C26 C27 C28 C29 2.8(17) .
C27 C28 C29 C30 -2.3(18) .
C28 C29 C30 C25 0.2(16) .
C26 C25 C30 C29 1.5(12) .
P2 C25 C30 C29 -173.3(7) .
C25 P2 C31 C36 -152.2(6) .
C12 P2 C31 C36 -47.0(6) .
Fe1 P2 C31 C36 75.6(6) .
C25 P2 C31 C32 33.7(6) .
C12 P2 C31 C32 138.9(6) .
Fe1 P2 C31 C32 -98.4(5) .
C36 C31 C32 C33 1.9(11) .
P2 C31 C32 C33 176.2(6) .
C31 C32 C33 C34 -0.8(12) .
C32 C33 C34 C35 -0.8(14) .
C33 C34 C35 C36 1.1(15) .
C32 C31 C36 C35 -1.6(11) .
P2 C31 C36 C35 -175.9(6) .
C34 C35 C36 C31 0.2(14) .
C91 C39 C40 C41 1.2(9) .
C38 C39 C40 C41 -174.9(6) .
C39 C40 C41 C89 -0.9(10) .
C87 Mo1 P51 C63 -59.6(3) .
C57 Mo1 P51 C63 80.9(4) .
C53 Mo1 P51 C63 -7.6(7) .
C52 Mo1 P51 C63 17.6(5) .
C51 Mo1 P51 C63 45.7(4) .
C55 Mo1 P51 C63 138.5(4) .
C56 Mo1 P51 C63 114.5(4) .
P52 Mo1 P51 C63 -143.7(3) .
C87 Mo1 P51 C61 60.1(3) .
C57 Mo1 P51 C61 -159.4(3) .
C53 Mo1 P51 C61 112.1(7) .
C52 Mo1 P51 C61 137.4(4) .
C51 Mo1 P51 C61 165.5(4) .
C55 Mo1 P51 C61 -101.8(4) .
C56 Mo1 P51 C61 -125.8(3) .
P52 Mo1 P51 C61 -24.0(2) .
C87 Mo1 P51 C69 176.1(3) .
C57 Mo1 P51 C69 -43.4(4) .
C53 Mo1 P51 C69 -131.9(7) .
C52 Mo1 P51 C69 -106.6(5) .
C51 Mo1 P51 C69 -78.5(4) .
C55 Mo1 P51 C69 14.2(5) .
C56 Mo1 P51 C69 -9.8(4) .
P52 Mo1 P51 C69 92.0(3) .
C87 Mo1 P52 C81 42.7(3) .
C57 Mo1 P52 C81 -158.0(4) .
C53 Mo1 P52 C81 -38.7(4) .
C52 Mo1 P52 C81 -22.1(7) .
C54 Mo1 P52 C81 -67.4(3) .
C55 Mo1 P52 C81 -102.2(4) .
C56 Mo1 P52 C81 -133.3(3) .
P51 Mo1 P52 C81 120.0(2) .
C87 Mo1 P52 C62 -77.6(3) .
C57 Mo1 P52 C62 81.7(4) .
C53 Mo1 P52 C62 -159.0(4) .
C52 Mo1 P52 C62 -142.4(7) .
C54 Mo1 P52 C62 172.3(3) .
C55 Mo1 P52 C62 137.5(4) .
C56 Mo1 P52 C62 106.3(3) .
P51 Mo1 P52 C62 -0.3(2) .
C87 Mo1 P52 C75 163.8(3) .
C57 Mo1 P52 C75 -36.9(4) .
C53 Mo1 P52 C75 82.4(4) .
C52 Mo1 P52 C75 99.0(7) .
C54 Mo1 P52 C75 53.7(4) .
C55 Mo1 P52 C75 18.9(4) .
C56 Mo1 P52 C75 -12.2(3) .
P51 Mo1 P52 C75 -118.9(2) .
C87 Mo1 C51 C52 -57.1(7) .
C57 Mo1 C51 C52 143.1(10) .
C53 Mo1 C51 C52 21.6(6) .
C54 Mo1 C51 C52 53.2(7) .
C55 Mo1 C51 C52 88.5(7) .
C56 Mo1 C51 C52 118.2(7) .
P51 Mo1 C51 C52 -135.0(6) .
C87 Mo1 C51 C57 159.8(6) .
C53 Mo1 C51 C57 -121.5(7) .
C52 Mo1 C51 C57 -143.1(10) .
C54 Mo1 C51 C57 -89.9(6) .
C55 Mo1 C51 C57 -54.6(6) .
C56 Mo1 C51 C57 -24.8(6) .
P51 Mo1 C51 C57 81.9(6) .
C57 C51 C52 C53 -1.4(18) .
Mo1 C51 C52 C53 -47.2(11) .
C57 C51 C52 Mo1 45.9(9) .
C87 Mo1 C52 C51 126.5(6) .
C57 Mo1 C52 C51 -22.5(6) .
C53 Mo1 C52 C51 -144.5(10) .
C54 Mo1 C52 C51 -119.3(7) .
C55 Mo1 C52 C51 -88.7(7) .
C56 Mo1 C52 C51 -54.5(6) .
P52 Mo1 C52 C51 -169.8(4) .
P51 Mo1 C52 C51 55.1(7) .
C87 Mo1 C52 C53 -89.1(7) .
C57 Mo1 C52 C53 122.0(7) .
C51 Mo1 C52 C53 144.5(10) .
C54 Mo1 C52 C53 25.1(6) .
C55 Mo1 C52 C53 55.8(7) .
C56 Mo1 C52 C53 90.0(7) .
P52 Mo1 C52 C53 -25.3(10) .
P51 Mo1 C52 C53 -160.5(5) .
C51 C52 C53 C54 -4.1(18) .
Mo1 C52 C53 C54 -51.8(9) .
C51 C52 C53 Mo1 47.7(11) .
C87 Mo1 C53 C52 88.9(7) .
C57 Mo1 C53 C52 -50.9(7) .
C51 Mo1 C53 C52 -21.1(6) .
C54 Mo1 C53 C52 -138.8(10) .
C55 Mo1 C53 C52 -116.5(7) .
C56 Mo1 C53 C52 -87.6(7) .
P52 Mo1 C53 C52 167.3(6) .
P51 Mo1 C53 C52 38.9(11) .
C87 Mo1 C53 C54 -132.3(6) .
C57 Mo1 C53 C54 87.9(6) .
C52 Mo1 C53 C54 138.8(10) .
C51 Mo1 C53 C54 117.6(7) .
C55 Mo1 C53 C54 22.3(6) .
C56 Mo1 C53 C54 51.2(6) .
P52 Mo1 C53 C54 -53.9(7) .
P51 Mo1 C53 C54 177.7(4) .
C52 C53 C54 C55 4.2(16) .
Mo1 C53 C54 C55 -47.3(8) .
C52 C53 C54 Mo1 51.5(9) .
C87 Mo1 C54 C55 -165.2(6) .
C57 Mo1 C54 C55 52.7(6) .
C53 Mo1 C54 C55 142.7(10) .
C52 Mo1 C54 C55 118.1(7) .
C51 Mo1 C54 C55 88.3(7) .
C56 Mo1 C54 C55 21.5(6) .
P52 Mo1 C54 C55 -82.1(6) .
C87 Mo1 C54 C53 52.1(7) .
C57 Mo1 C54 C53 -90.0(7) .
C52 Mo1 C54 C53 -24.6(7) .
C51 Mo1 C54 C53 -54.4(7) .
C55 Mo1 C54 C53 -142.7(10) .
C56 Mo1 C54 C53 -121.2(7) .
P52 Mo1 C54 C53 135.2(6) .
C53 C54 C55 C56 -1.9(15) .
Mo1 C54 C55 C56 -48.6(9) .
C53 C54 C55 Mo1 46.7(8) .
C87 Mo1 C55 C56 167.5(5) .
C57 Mo1 C55 C56 23.5(5) .
C53 Mo1 C55 C56 120.7(7) .
C52 Mo1 C55 C56 89.3(7) .
C51 Mo1 C55 C56 54.6(6) .
C54 Mo1 C55 C56 143.5(9) .
P52 Mo1 C55 C56 -116.7(5) .
P51 Mo1 C55 C56 -43.4(7) .
C87 Mo1 C55 C54 24.0(9) .
C57 Mo1 C55 C54 -120.0(7) .
C53 Mo1 C55 C54 -22.8(6) .
C52 Mo1 C55 C54 -54.2(7) .
C51 Mo1 C55 C54 -88.9(7) .
C56 Mo1 C55 C54 -143.5(9) .
P52 Mo1 C55 C54 99.8(6) .
P51 Mo1 C55 C54 173.1(5) .
C54 C55 C56 C57 2.6(15) .
Mo1 C55 C56 C57 -45.6(8) .
C54 C55 C56 Mo1 48.2(8) .
C57 Mo1 C56 C55 -142.2(8) .
C53 Mo1 C56 C55 -52.5(6) .
C52 Mo1 C56 C55 -88.0(7) .
C51 Mo1 C56 C55 -118.1(7) .
C54 Mo1 C56 C55 -22.1(6) .
P52 Mo1 C56 C55 67.5(6) .
P51 Mo1 C56 C55 150.1(5) .
C53 Mo1 C56 C57 89.7(6) .
C52 Mo1 C56 C57 54.3(6) .
C51 Mo1 C56 C57 24.2(6) .
C54 Mo1 C56 C57 120.1(6) .
C55 Mo1 C56 C57 142.2(8) .
P52 Mo1 C56 C57 -150.3(5) .
P51 Mo1 C56 C57 -67.7(5) .
C52 C51 C57 C56 6.8(16) .
Mo1 C51 C57 C56 53.1(8) .
C52 C51 C57 Mo1 -46.3(9) .
C55 C56 C57 C51 -6.3(15) .
Mo1 C56 C57 C51 -53.0(8) .
C55 C56 C57 Mo1 46.7(8) .
C87 Mo1 C57 C51 -30.4(8) .
C53 Mo1 C57 C51 51.3(6) .
C52 Mo1 C57 C51 21.9(6) .
C54 Mo1 C57 C51 87.6(7) .
C55 Mo1 C57 C51 117.6(7) .
C56 Mo1 C57 C51 139.6(9) .
P52 Mo1 C57 C51 -177.9(5) .
P51 Mo1 C57 C51 -101.7(6) .
C87 Mo1 C57 C56 -170.0(4) .
C53 Mo1 C57 C56 -88.2(6) .
C52 Mo1 C57 C56 -117.7(7) .
C51 Mo1 C57 C56 -139.6(9) .
C54 Mo1 C57 C56 -52.0(6) .
C55 Mo1 C57 C56 -22.0(5) .
P52 Mo1 C57 C56 42.5(7) .
P51 Mo1 C57 C56 118.8(5) .
C63 P51 C61 C62 175.6(4) .
C69 P51 C61 C62 -81.2(5) .
Mo1 P51 C61 C62 50.1(4) .
P51 C61 C62 P52 -50.8(5) .
C81 P52 C62 C61 -97.0(5) .
C75 P52 C62 C61 157.6(5) .
Mo1 P52 C62 C61 30.2(5) .
C61 P51 C63 C64 161.8(6) .
C69 P51 C63 C64 58.9(6) .
Mo1 P51 C63 C64 -77.3(6) .
C61 P51 C63 C68 -22.4(7) .
C69 P51 C63 C68 -125.3(6) .
Mo1 P51 C63 C68 98.5(6) .
C68 C63 C64 C65 1.7(12) .
P51 C63 C64 C65 177.7(7) .
C63 C64 C65 C66 -1.7(15) .
C64 C65 C66 C67 1.2(16) .
C65 C66 C67 C68 -0.7(16) .
C66 C67 C68 C63 0.8(14) .
C64 C63 C68 C67 -1.2(11) .
P51 C63 C68 C67 -177.1(6) .
C63 P51 C69 C74 39.3(7) .
C61 P51 C69 C74 -69.3(7) .
Mo1 P51 C69 C74 170.4(6) .
C63 P51 C69 C70 -146.6(6) .
C61 P51 C69 C70 104.8(6) .
Mo1 P51 C69 C70 -15.5(7) .
C74 C69 C70 C71 0.2(12) .
P51 C69 C70 C71 -174.1(6) .
C69 C70 C71 C72 -1.6(13) .
C70 C71 C72 C73 2.0(15) .
C71 C72 C73 C74 -0.9(16) .
C70 C69 C74 C73 0.9(13) .
P51 C69 C74 C73 175.1(7) .
C72 C73 C74 C69 -0.5(15) .
C81 P52 C75 C76 24.7(7) .
C62 P52 C75 C76 132.9(6) .
Mo1 P52 C75 C76 -104.2(6) .
C81 P52 C75 C80 -157.8(6) .
C62 P52 C75 C80 -49.6(7) .
Mo1 P52 C75 C80 73.3(6) .
C80 C75 C76 C77 -0.5(12) .
P52 C75 C76 C77 177.1(7) .
C75 C76 C77 C78 0.0(15) .
C76 C77 C78 C79 0.8(16) .
C77 C78 C79 C80 -1.0(17) .
C76 C75 C80 C79 0.2(12) .
P52 C75 C80 C79 -177.4(7) .
C78 C79 C80 C75 0.5(15) .
C62 P52 C81 C82 148.9(6) .
C75 P52 C81 C82 -104.4(6) .
Mo1 P52 C81 C82 25.2(7) .
C62 P52 C81 C86 -32.3(7) .
C75 P52 C81 C86 74.4(7) .
Mo1 P52 C81 C86 -155.9(6) .
C86 C81 C82 C83 -3.6(12) .
P52 C81 C82 C83 175.3(7) .
C81 C82 C83 C84 4.7(14) .
C82 C83 C84 C85 -3.6(16) .
C83 C84 C85 C86 1.7(17) .
C84 C85 C86 C81 -0.7(16) .
C82 C81 C86 C85 1.6(13) .
P52 C81 C86 C85 -177.3(8) .
C40 C41 C89 C90 0.1(10) .
C40 C41 C89 C88 -179.5(6) .
C41 C89 C90 C91 0.3(10) .
C88 C89 C90 C91 179.9(6) .
C89 C90 C91 C39 0.0(10) .
C40 C39 C91 C90 -0.7(9) .
C38 C39 C91 C90 175.3(6) .
C102 C101 C103 C102 0(2) 5_666
C103 C101 C102 C103 0(2) 5_666
C116 C111 C112 C113 27(5) .
C111 C112 C113 C114 -24(6) .
C112 C113 C114 C115 7(5) .
C113 C114 C115 C116 0(5) .
C114 C115 C116 C111 4(6) .
C112 C111 C116 C115 -20(6) .

loop_
_platon_squeeze_void_nr
_platon_squeeze_void_average_x
_platon_squeeze_void_average_y
_platon_squeeze_void_average_z
_platon_squeeze_void_volume
_platon_squeeze_void_count_electrons
_platon_squeeze_void_content
1 -0.007 0.690 0.211 241 24 ' '
2 0.007 0.190 0.289 242 24 ' '
3 -0.007 0.810 0.711 241 24 ' '
4 0.007 0.310 0.789 242 24 ' '
5 0.507 0.190 0.211 241 24 ' '
6 0.507 0.310 0.711 241 24 ' '
7 0.493 0.690 0.289 241 24 ' '
8 0.493 0.810 0.789 241 24 ' '
